data_2206663
loop_
_publ_author_name
'Zhang, Shu-Ping'
'Liu, Zhao-Di'
'Yang, Song'
'Qiu, Xiao-Yang'
'Shao, Si-Chang'

_publ_section_title
;
 4-(4-Ethoxyphenyl)-3,5-di-2-pyridyl-4<i>H</i>-1,2,4-triazole
;
_journal_coeditor_code CI6635
_journal_issue 9
_journal_name_full 'Acta Crystallographica Section E'
_journal_page_first o3108
_journal_page_last o3109
_journal_paper_doi 10.1107/S1600536805026541
_journal_volume 61
_journal_year 2005
_chemical_formula_iupac 'C20 H17 N5 O'
_chemical_formula_moiety 'C20 H17 N5 O'
_chemical_formula_sum 'C20 H17 N5 O'
_chemical_formula_weight 343.39
_chemical_name_systematic
;
4-(4-ethoxyphenyl)-3,5-di-2-pyridyl-4H-1,2,4-triazole
;
_space_group_IT_number 2
_symmetry_cell_setting triclinic
_symmetry_space_group_name_Hall '-P 1'
_symmetry_space_group_name_H-M 'P -1'
_atom_sites_solution_hydrogens geom
_atom_sites_solution_primary direct
_atom_sites_solution_secondary difmap
_audit_creation_method SHELXL-97
_cell_angle_alpha 104.657(9)
_cell_angle_beta 92.706(8)
_cell_angle_gamma 115.133(8)
_cell_formula_units_Z 2
_cell_length_a 8.094(5)
_cell_length_b 9.468(6)
_cell_length_c 13.152(8)
_cell_measurement_reflns_used 1021
_cell_measurement_temperature 293(2)
_cell_measurement_theta_max 27.3
_cell_measurement_theta_min 4.6
_cell_volume 868.9(9)
_computing_cell_refinement 'SAINT (Siemens, 1996)'
_computing_data_collection 'SMART (Siemens, 1996)'
_computing_data_reduction SAINT
_computing_molecular_graphics 'SHELXTL (Sheldrick, 1997b)'
_computing_publication_material SHELXTL
_computing_structure_refinement 'SHELXL97 (Sheldrick, 1997a)'
_computing_structure_solution 'SHELXS97 (Sheldrick, 1997a)'
_diffrn_ambient_temperature 566(2)
_diffrn_measured_fraction_theta_full 0.974
_diffrn_measured_fraction_theta_max 0.974
_diffrn_measurement_device_type 'Bruker SMART CCD area-detector'
_diffrn_measurement_method '\f and \w'
_diffrn_radiation_monochromator graphite
_diffrn_radiation_source 'fine-focus sealed tube'
_diffrn_radiation_type MoK\a
_diffrn_radiation_wavelength 0.71073
_diffrn_reflns_av_R_equivalents 0.0333
_diffrn_reflns_av_sigmaI/netI 0.0525
_diffrn_reflns_limit_h_max 7
_diffrn_reflns_limit_h_min -9
_diffrn_reflns_limit_k_max 11
_diffrn_reflns_limit_k_min -5
_diffrn_reflns_limit_l_max 15
_diffrn_reflns_limit_l_min -15
_diffrn_reflns_number 4239
_diffrn_reflns_theta_full 25.00
_diffrn_reflns_theta_max 25.00
_diffrn_reflns_theta_min 1.63
_diffrn_standards_decay_% 0
_diffrn_standards_number 0
_exptl_absorpt_coefficient_mu 0.085
_exptl_absorpt_correction_T_max 0.9915
_exptl_absorpt_correction_T_min 0.9831
_exptl_absorpt_correction_type multi-scan
_exptl_absorpt_process_details '(SADABS; Sheldrick, 1996)'
_exptl_crystal_colour white
_exptl_crystal_density_diffrn 1.312
_exptl_crystal_density_method 'not measured'
_exptl_crystal_description Block
_exptl_crystal_F_000 360
_exptl_crystal_size_max 0.20
_exptl_crystal_size_mid 0.18
_exptl_crystal_size_min 0.10
_refine_diff_density_max 0.230
_refine_diff_density_min -0.249
_refine_ls_extinction_method none
_refine_ls_goodness_of_fit_ref 0.873
_refine_ls_hydrogen_treatment constr
_refine_ls_matrix_type full
_refine_ls_number_parameters 235
_refine_ls_number_reflns 2989
_refine_ls_number_restraints 0
_refine_ls_restrained_S_all 0.873
_refine_ls_R_factor_all 0.0745
_refine_ls_R_factor_gt 0.0457
_refine_ls_shift/su_max 0.001
_refine_ls_shift/su_mean 0.000
_refine_ls_structure_factor_coef Fsqd
_refine_ls_weighting_details 'calc w = 1/[\s^2^(Fo^2^)+(0.0621P)^2^] where P = (Fo^2^+2Fc^2^)/3'
_refine_ls_weighting_scheme calc
_refine_ls_wR_factor_gt 0.1097
_refine_ls_wR_factor_ref 0.1203
_reflns_number_gt 1790
_reflns_number_total 2989
_reflns_threshold_expression I>2\s(I)
_cod_data_source_file ci6635.cif
_cod_data_source_block I
_cod_database_code 2206663
_cod_database_fobs_code 2206663

loop_
_symmetry_equiv_pos_as_xyz
'x, y, z'
'-x, -y, -z'

loop_
_atom_site_label
_atom_site_fract_x
_atom_site_fract_y
_atom_site_fract_z
_atom_site_U_iso_or_equiv
_atom_site_adp_type
_atom_site_calc_flag
_atom_site_refinement_flags
_atom_site_occupancy
_atom_site_type_symbol
O1 0.66355(19) -0.11441(17) 0.46033(11) 0.0626(4) Uani d . 1 O
N1 0.9530(2) 0.2764(2) 0.01317(14) 0.0627(5) Uani d . 1 N
N2 0.8545(3) 0.1194(2) -0.05370(13) 0.0625(5) Uani d . 1 N
N3 0.8220(2) 0.11639(19) 0.11082(12) 0.0501(4) Uani d . 1 N
N4 1.0429(3) 0.4075(2) 0.29918(14) 0.0689(5) Uani d . 1 N
N5 0.5095(3) -0.2215(3) 0.01274(15) 0.0767(6) Uani d . 1 N
C1 0.7765(3) 0.0256(3) 0.00556(15) 0.0526(5) Uani d . 1 C
C2 0.9332(3) 0.2732(3) 0.11086(16) 0.0531(5) Uani d . 1 C
C3 0.6516(3) -0.1499(3) -0.03908(16) 0.0534(5) Uani d . 1 C
C4 0.6805(3) -0.2296(3) -0.13034(16) 0.0563(5) Uani d . 1 C
H4A 0.7785 -0.1760 -0.1626 0.068 Uiso calc R 1 H
C5 0.5649(4) -0.3884(4) -0.1741(2) 0.0897(8) Uani d . 1 C
H5 0.5834 -0.4452 -0.2377 0.108 Uiso calc R 1 H
C6 0.4201(4) -0.4701(3) -0.1279(2) 0.0852(8) Uani d . 1 C
H6A 0.3415 -0.5809 -0.1594 0.102 Uiso calc R 1 H
C7 0.3935(3) -0.3855(3) -0.0348(2) 0.0747(7) Uani d . 1 C
H7A 0.2954 -0.4395 -0.0028 0.090 Uiso calc R 1 H
C8 1.0179(3) 0.4220(3) 0.20219(16) 0.0537(5) Uani d . 1 C
C9 1.0713(3) 0.5710(3) 0.18406(18) 0.0631(6) Uani d . 1 C
H9A 1.0507 0.5759 0.1151 0.076 Uiso calc R 1 H
C10 1.1542(3) 0.7111(3) 0.2675(2) 0.0728(7) Uani d . 1 C
H10A 1.1923 0.8127 0.2565 0.087 Uiso calc R 1 H
C11 1.1804(3) 0.6995(3) 0.3676(2) 0.0784(7) Uani d . 1 C
H11A 1.2359 0.7928 0.4265 0.094 Uiso calc R 1 H
C13 0.7819(3) 0.0554(2) 0.20103(14) 0.0469(5) Uani d . 1 C
C14 0.6592(3) 0.0847(2) 0.26154(16) 0.0551(5) Uani d . 1 C
H14A 0.6011 0.1438 0.2442 0.066 Uiso calc R 1 H
C15 0.6231(3) 0.0263(2) 0.34772(15) 0.0542(5) Uani d . 1 C
H15A 0.5414 0.0469 0.3894 0.065 Uiso calc R 1 H
C16 0.7080(3) -0.0632(2) 0.37258(15) 0.0479(5) Uani d . 1 C
C17 0.8286(3) -0.0933(2) 0.31156(15) 0.0530(5) Uani d . 1 C
H17A 0.8850 -0.1543 0.3280 0.064 Uiso calc R 1 H
C18 0.8667(3) -0.0330(2) 0.22518(15) 0.0533(5) Uani d . 1 C
H18A 0.9494 -0.0525 0.1839 0.064 Uiso calc R 1 H
C12 1.1229(3) 0.5472(3) 0.37922(19) 0.0795(7) Uani d . 1 C
H12A 1.1409 0.5404 0.4479 0.095 Uiso calc R 1 H
C20 0.6652(4) -0.2565(3) 0.5833(2) 0.0917(9) Uani d . 1 C
H20A 0.7107 -0.3265 0.6024 0.138 Uiso calc R 1 H
H20B 0.5321 -0.3111 0.5689 0.138 Uiso calc R 1 H
H20C 0.7076 -0.1570 0.6411 0.138 Uiso calc R 1 H
C19 0.7355(3) -0.2176(3) 0.48579(18) 0.0712(7) Uani d . 1 C
H19A 0.8699 -0.1620 0.4994 0.085 Uiso calc R 1 H
H19B 0.6942 -0.3173 0.4269 0.085 Uiso calc R 1 H

loop_
_atom_site_aniso_label
_atom_site_aniso_U_11
_atom_site_aniso_U_22
_atom_site_aniso_U_33
_atom_site_aniso_U_12
_atom_site_aniso_U_13
_atom_site_aniso_U_23
O1 0.0800(10) 0.0748(10) 0.0537(9) 0.0433(8) 0.0211(7) 0.0368(8)
N1 0.0793(13) 0.0692(13) 0.0494(11) 0.0362(11) 0.0180(10) 0.0279(10)
N2 0.0816(13) 0.0708(13) 0.0459(11) 0.0395(11) 0.0173(10) 0.0253(10)
N3 0.0617(11) 0.0569(11) 0.0399(10) 0.0302(9) 0.0125(8) 0.0211(8)
N4 0.0855(14) 0.0676(13) 0.0497(11) 0.0285(11) 0.0060(10) 0.0235(11)
N5 0.0770(14) 0.0838(15) 0.0704(14) 0.0357(12) 0.0098(11) 0.0270(12)
C1 0.0663(14) 0.0665(15) 0.0397(12) 0.0398(12) 0.0142(10) 0.0215(11)
C2 0.0643(14) 0.0605(14) 0.0472(13) 0.0332(12) 0.0151(10) 0.0268(11)
C3 0.0628(14) 0.0659(15) 0.0431(13) 0.0356(12) 0.0097(10) 0.0236(11)
C4 0.0687(15) 0.0667(15) 0.0398(12) 0.0364(13) 0.0143(11) 0.0149(11)
C5 0.113(2) 0.120(3) 0.0548(16) 0.076(2) 0.0141(17) 0.0158(18)
C6 0.102(2) 0.0655(17) 0.0740(19) 0.0407(16) -0.0174(17) -0.0005(15)
C7 0.0611(15) 0.0703(17) 0.0846(19) 0.0197(14) 0.0035(14) 0.0298(15)
C8 0.0576(13) 0.0625(15) 0.0494(13) 0.0285(11) 0.0145(10) 0.0273(12)
C9 0.0663(15) 0.0650(15) 0.0589(14) 0.0257(12) 0.0100(12) 0.0275(13)
C10 0.0753(16) 0.0630(16) 0.0792(18) 0.0280(13) 0.0095(14) 0.0267(15)
C11 0.0846(18) 0.0657(17) 0.0693(17) 0.0257(14) 0.0042(14) 0.0117(14)
C13 0.0567(12) 0.0510(12) 0.0374(11) 0.0259(10) 0.0090(9) 0.0174(9)
C14 0.0632(13) 0.0673(14) 0.0505(13) 0.0387(12) 0.0144(11) 0.0260(11)
C15 0.0612(13) 0.0672(14) 0.0479(12) 0.0361(12) 0.0178(10) 0.0252(11)
C16 0.0552(12) 0.0501(12) 0.0406(11) 0.0225(10) 0.0091(10) 0.0192(10)
C17 0.0676(14) 0.0548(13) 0.0473(12) 0.0345(11) 0.0109(10) 0.0203(10)
C18 0.0650(13) 0.0611(13) 0.0437(12) 0.0355(11) 0.0158(10) 0.0185(10)
C12 0.0923(19) 0.0841(19) 0.0514(15) 0.0303(15) 0.0035(13) 0.0219(15)
C20 0.124(2) 0.113(2) 0.0829(18) 0.0724(19) 0.0363(17) 0.0663(17)
C19 0.0937(17) 0.0779(16) 0.0640(15) 0.0485(14) 0.0173(13) 0.0388(13)

loop_
_atom_type_symbol
_atom_type_description
_atom_type_scat_dispersion_real
_atom_type_scat_dispersion_imag
_atom_type_scat_source
C C 0.0033 0.0016 'International Tables Vol C Tables 4.2.6.8 and 6.1.1.4'
H H 0.0000 0.0000 'International Tables Vol C Tables 4.2.6.8 and 6.1.1.4'
N N 0.0061 0.0033 'International Tables Vol C Tables 4.2.6.8 and 6.1.1.4'
O O 0.0106 0.0060 'International Tables Vol C Tables 4.2.6.8 and 6.1.1.4'

loop_
_geom_angle_atom_site_label_1
_geom_angle_atom_site_label_2
_geom_angle_atom_site_label_3
_geom_angle
C16 O1 C19 118.19(16)
C2 N1 N2 107.82(16)
C1 N2 N1 107.39(17)
C1 N3 C2 104.47(16)
C1 N3 C13 126.82(17)
C2 N3 C13 128.20(16)
C8 N4 C12 115.90(19)
C3 N5 C7 116.1(2)
N2 C1 N3 110.31(19)
N2 C1 C3 122.95(18)
N3 C1 C3 126.67(17)
N1 C2 N3 110.01(18)
N1 C2 C8 121.92(19)
N3 C2 C8 128.05(17)
C4 C3 N5 123.9(2)
C4 C3 C1 117.2(2)
N5 C3 C1 118.81(19)
C3 C4 C5 118.2(2)
C3 C4 H4A 120.9
C5 C4 H4A 120.9
C4 C5 C6 122.0(2)
C4 C5 H5 119.0
C6 C5 H5 119.0
C7 C6 C5 118.6(3)
C7 C6 H6A 120.7
C5 C6 H6A 120.7
C6 C7 N5 121.2(2)
C6 C7 H7A 119.4
N5 C7 H7A 119.4
N4 C8 C9 122.8(2)
N4 C8 C2 118.46(18)
C9 C8 C2 118.71(19)
C10 C9 C8 119.6(2)
C10 C9 H9A 120.2
C8 C9 H9A 120.2
C9 C10 C11 118.7(2)
C9 C10 H10A 120.7
C11 C10 H10A 120.7
C10 C11 C12 118.2(2)
C10 C11 H11A 120.9
C12 C11 H11A 120.9
C18 C13 C14 120.64(17)
C18 C13 N3 118.98(17)
C14 C13 N3 120.37(17)
C15 C14 C13 119.67(19)
C15 C14 H14A 120.2
C13 C14 H14A 120.2
C14 C15 C16 120.0(2)
C14 C15 H15A 120.0
C16 C15 H15A 120.0
O1 C16 C17 124.62(18)
O1 C16 C15 115.32(18)
C17 C16 C15 120.05(17)
C16 C17 C18 119.98(19)
C16 C17 H17A 120.0
C18 C17 H17A 120.0
C13 C18 C17 119.61(19)
C13 C18 H18A 120.2
C17 C18 H18A 120.2
N4 C12 C11 124.7(2)
N4 C12 H12A 117.6
C11 C12 H12A 117.6
C19 C20 H20A 109.5
C19 C20 H20B 109.5
H20A C20 H20B 109.5
C19 C20 H20C 109.5
H20A C20 H20C 109.5
H20B C20 H20C 109.5
O1 C19 C20 107.36(19)
O1 C19 H19A 110.2
C20 C19 H19A 110.2
O1 C19 H19B 110.2
C20 C19 H19B 110.2
H19A C19 H19B 108.5

loop_
_geom_bond_atom_site_label_1
_geom_bond_atom_site_label_2
_geom_bond_distance
O1 C16 1.368(2)
O1 C19 1.427(2)
N1 C2 1.309(2)
N1 N2 1.373(2)
N2 C1 1.310(2)
N3 C1 1.368(2)
N3 C2 1.370(2)
N3 C13 1.439(2)
N4 C8 1.332(2)
N4 C12 1.334(3)
N5 C3 1.375(3)
N5 C7 1.378(3)
C1 C3 1.467(3)
C2 C8 1.464(3)
C3 C4 1.335(3)
C4 C5 1.335(3)
C4 H4A 0.93
C5 C6 1.369(3)
C5 H5 0.93
C6 C7 1.365(4)
C6 H6A 0.93
C7 H7A 0.93
C8 C9 1.377(3)
C9 C10 1.361(3)
C9 H9A 0.93
C10 C11 1.363(3)
C10 H10A 0.93
C11 C12 1.367(3)
C11 H11A 0.93
C13 C18 1.369(2)
C13 C14 1.376(3)
C14 C15 1.374(3)
C14 H14A 0.93
C15 C16 1.382(3)
C15 H15A 0.93
C16 C17 1.369(3)
C17 C18 1.387(3)
C17 H17A 0.93
C18 H18A 0.93
C12 H12A 0.93
C20 C19 1.494(3)
C20 H20A 0.96
C20 H20B 0.96
C20 H20C 0.96
C19 H19A 0.97
C19 H19B 0.97

loop_
_geom_hbond_atom_site_label_D
_geom_hbond_atom_site_label_H
_geom_hbond_atom_site_label_A
_geom_hbond_site_symmetry_A
_geom_hbond_distance_DH
_geom_hbond_distance_HA
_geom_hbond_distance_DA
_geom_hbond_angle_DHA
_geom_hbond_publ_flag
C9 H9A N1 2_765 0.93 2.46 3.308(4) 152 yes
C18 H18A N2 2_755 0.93 2.53 3.459(4) 174 yes

loop_
_cod_related_entry_id
_cod_related_entry_database
_cod_related_entry_code
1 ChemSpider 21129005
